data_4066276
loop_
_publ_author_name
'Unverhau, Kerstin'
'L\"ubbe, Gerrit'
'Wibbeling, Birgit'
'Fr\"ohlich, Roland'
'Kehr, Gerald'
'Erker, Gerhard'

_publ_section_title
;
 Frustrated Lewis Pair Reactions at the [3]Ferrocenophane
 Framework&#x2020;
;
_journal_issue 21
_journal_name_full Organometallics
_journal_page_first 5320
_journal_paper_doi 10.1021/om100378y
_journal_volume 29
_journal_year 2010
_chemical_formula_sum 'C46 H30 B F15 Fe N P'
_chemical_formula_weight 979.34
_chemical_name_systematic
; 
 ? 
;
_space_group_IT_number 14
_symmetry_cell_setting monoclinic
_symmetry_space_group_name_Hall '-P 2yn'
_symmetry_space_group_name_H-M 'P 1 21/n 1'
_atom_sites_solution_hydrogens 'at B from difmap, others geom'
_atom_sites_solution_primary direct
_atom_sites_solution_secondary difmap
_audit_creation_method SHELXL-97
_cell_angle_alpha 90.00
_cell_angle_beta 91.934(1)
_cell_angle_gamma 90.00
_cell_formula_units_Z 4
_cell_length_a 14.0423(2)
_cell_length_b 16.8625(3)
_cell_length_c 17.1947(3)
_cell_measurement_reflns_used 8986
_cell_measurement_temperature 223(2)
_cell_measurement_theta_max 27.88
_cell_measurement_theta_min 0.41
_cell_volume 4069.18(12)
_computing_cell_refinement 'Collect (Nonius B.V., 1998)'
_computing_data_collection 'Collect (Nonius B.V., 1998)'
_computing_data_reduction 'Denzo-SMN (Otwinowski & Minor, 1997)'
_computing_molecular_graphics 'XP (BrukerAXS, 2000)'
_computing_publication_material 'SHELXL-97 (Sheldrick, 1997)'
_computing_structure_refinement 'SHELXL-97 (Sheldrick, 1997)'
_computing_structure_solution 'SHELXS-97 (Sheldrick, 1990)'
_diffrn_ambient_temperature 223(2)
_diffrn_measured_fraction_theta_full 0.981
_diffrn_measured_fraction_theta_max 0.981
_diffrn_measurement_device_type 'Nonius KappaCCD APEXII'
_diffrn_measurement_method '\w and \f scans'
_diffrn_radiation_monochromator 'Montel mirror'
_diffrn_radiation_source 'rotating anode Nonius FR591'
_diffrn_radiation_type MoK\a
_diffrn_radiation_wavelength 0.71073
_diffrn_reflns_av_R_equivalents 0.060
_diffrn_reflns_av_sigmaI/netI 0.0556
_diffrn_reflns_limit_h_max 18
_diffrn_reflns_limit_h_min -18
_diffrn_reflns_limit_k_max 20
_diffrn_reflns_limit_k_min -22
_diffrn_reflns_limit_l_max 22
_diffrn_reflns_limit_l_min -22
_diffrn_reflns_number 30115
_diffrn_reflns_theta_full 27.88
_diffrn_reflns_theta_max 27.88
_diffrn_reflns_theta_min 2.99
_exptl_absorpt_coefficient_mu 0.516
_exptl_absorpt_correction_T_max 0.9747
_exptl_absorpt_correction_T_min 0.9039
_exptl_absorpt_correction_type multi-scan
_exptl_absorpt_process_details 'Denzo (Otwinowski, Borek, Majewski & Minor, 2003)'
_exptl_crystal_colour yellow
_exptl_crystal_density_diffrn 1.599
_exptl_crystal_density_method 'not measured'
_exptl_crystal_description plate
_exptl_crystal_F_000 1976
_exptl_crystal_size_max 0.20
_exptl_crystal_size_mid 0.10
_exptl_crystal_size_min 0.05
_refine_diff_density_max 0.349
_refine_diff_density_min -0.454
_refine_diff_density_rms 0.064
_refine_ls_extinction_method none
_refine_ls_goodness_of_fit_ref 1.024
_refine_ls_hydrogen_treatment mixed
_refine_ls_matrix_type full
_refine_ls_number_parameters 591
_refine_ls_number_reflns 9527
_refine_ls_number_restraints 0
_refine_ls_restrained_S_all 1.024
_refine_ls_R_factor_all 0.1017
_refine_ls_R_factor_gt 0.0669
_refine_ls_shift/su_max 0.001
_refine_ls_shift/su_mean 0.000
_refine_ls_structure_factor_coef Fsqd
_refine_ls_weighting_details 'calc w=1/[\s^2^(Fo^2^)+(0.0307P)^2^+9.5618P] where P=(Fo^2^+2Fc^2^)/3'
_refine_ls_weighting_scheme calc
_refine_ls_wR_factor_gt 0.1320
_refine_ls_wR_factor_ref 0.1550
_reflns_number_gt 6678
_reflns_number_total 9527
_reflns_threshold_expression >2sigma(I)
_cod_data_source_file om100378y_si_002.cif
_cod_data_source_block erk5190
_cod_original_sg_symbol_H-M P21/n
_cod_database_code 4066276

loop_
_symmetry_equiv_pos_as_xyz
'x, y, z'
'-x+1/2, y+1/2, -z+1/2'
'-x, -y, -z'
'x-1/2, -y-1/2, z-1/2'

loop_
_atom_site_label
_atom_site_type_symbol
_atom_site_fract_x
_atom_site_fract_y
_atom_site_fract_z
_atom_site_U_iso_or_equiv
_atom_site_adp_type
_atom_site_occupancy
_atom_site_symmetry_multiplicity
_atom_site_calc_flag
_atom_site_refinement_flags
Fe Fe 0.94790(4) 0.73273(3) 0.02914(3) 0.04188(15) Uani 1 1 d .
C1 C 0.9157(3) 0.8501(2) 0.0306(2) 0.0472(9) Uani 1 1 d .
C2 C 0.8334(3) 0.8034(3) 0.0461(3) 0.0554(11) Uani 1 1 d .
H2 H 0.7759 0.8031 0.0165 0.066 Uiso 1 1 calc R
C3 C 0.8537(4) 0.7578(3) 0.1137(3) 0.0683(14) Uani 1 1 d .
H3 H 0.8117 0.7220 0.1368 0.082 Uiso 1 1 calc R
C4 C 0.9471(4) 0.7748(3) 0.1406(3) 0.0667(13) Uani 1 1 d .
H4 H 0.9787 0.7522 0.1843 0.080 Uiso 1 1 calc R
C5 C 0.9851(3) 0.8319(3) 0.0902(2) 0.0547(11) Uani 1 1 d .
H5 H 1.0464 0.8542 0.0952 0.066 Uiso 1 1 calc R
C6 C 0.9287(3) 0.9039(2) -0.0381(2) 0.0454(9) Uani 1 1 d .
H6 H 0.9909 0.9309 -0.0302 0.054 Uiso 1 1 calc R
C7 C 0.8511(3) 0.9683(3) -0.0421(3) 0.0602(12) Uani 1 1 d .
H7A H 0.7892 0.9436 -0.0507 0.090 Uiso 1 1 calc R
H7B H 0.8632 1.0043 -0.0846 0.090 Uiso 1 1 calc R
H7C H 0.8518 0.9976 0.0065 0.090 Uiso 1 1 calc R
C8 C 0.9302(3) 0.8603(2) -0.1171(2) 0.0433(9) Uani 1 1 d .
H8A H 0.8695 0.8322 -0.1250 0.052 Uiso 1 1 calc R
H8B H 0.9341 0.9001 -0.1584 0.052 Uiso 1 1 calc R
C9 C 1.0116(2) 0.8002(2) -0.1266(2) 0.0363(8) Uani 1 1 d .
H9 H 1.0116 0.7842 -0.1820 0.044 Uiso 1 1 calc R
C10 C 0.9954(2) 0.7272(2) -0.0791(2) 0.0352(7) Uani 1 1 d .
C11 C 0.9097(3) 0.6821(2) -0.0747(2) 0.0456(9) Uani 1 1 d .
H11 H 0.8534 0.6909 -0.1047 0.055 Uiso 1 1 calc R
C12 C 0.9232(3) 0.6223(2) -0.0181(3) 0.0512(10) Uani 1 1 d .
H12 H 0.8769 0.5852 -0.0038 0.061 Uiso 1 1 calc R
C13 C 1.0171(3) 0.6267(2) 0.0137(2) 0.0461(9) Uani 1 1 d .
H13 H 1.0443 0.5937 0.0525 0.055 Uiso 1 1 calc R
C14 C 1.0632(2) 0.6912(2) -0.0246(2) 0.0369(8) Uani 1 1 d .
N15 N 1.10544(19) 0.83667(18) -0.10692(17) 0.0367(7) Uani 1 1 d .
C16 C 1.1248(3) 0.9053(2) -0.1564(2) 0.0473(9) Uani 1 1 d .
H16A H 1.1224 0.8891 -0.2106 0.071 Uiso 1 1 calc R
H16B H 1.1876 0.9262 -0.1430 0.071 Uiso 1 1 calc R
H16C H 1.0773 0.9460 -0.1484 0.071 Uiso 1 1 calc R
C17 C 1.1835(2) 0.7794(2) -0.1115(2) 0.0363(8) Uani 1 1 d .
H17A H 1.2444 0.8073 -0.1151 0.044 Uiso 1 1 calc R
H17B H 1.1742 0.7459 -0.1577 0.044 Uiso 1 1 calc R
P1 P 1.18366(6) 0.71937(6) -0.02454(5) 0.0360(2) Uani 1 1 d .
C21 C 1.2263(3) 0.7723(2) 0.0598(2) 0.0406(8) Uani 1 1 d .
C22 C 1.2041(4) 0.7448(3) 0.1322(3) 0.0745(16) Uani 1 1 d .
H22 H 1.1649 0.6999 0.1365 0.089 Uiso 1 1 calc R
C23 C 1.2388(5) 0.7822(4) 0.1991(3) 0.088(2) Uani 1 1 d .
H23 H 1.2235 0.7627 0.2483 0.106 Uiso 1 1 calc R
C24 C 1.2952(4) 0.8474(3) 0.1930(3) 0.0732(15) Uani 1 1 d .
H24 H 1.3189 0.8728 0.2382 0.088 Uiso 1 1 calc R
C25 C 1.3176(3) 0.8761(3) 0.1218(3) 0.0606(12) Uani 1 1 d .
H25 H 1.3565 0.9212 0.1181 0.073 Uiso 1 1 calc R
C26 C 1.2830(3) 0.8388(2) 0.0551(2) 0.0501(10) Uani 1 1 d .
H26 H 1.2983 0.8589 0.0061 0.060 Uiso 1 1 calc R
C31 C 1.2530(2) 0.6316(2) -0.0348(2) 0.0390(8) Uani 1 1 d .
C32 C 1.3331(3) 0.6168(3) 0.0121(3) 0.0546(11) Uani 1 1 d .
H32 H 1.3530 0.6538 0.0502 0.066 Uiso 1 1 calc R
C33 C 1.3831(3) 0.5480(3) 0.0027(3) 0.0700(14) Uani 1 1 d .
H33 H 1.4379 0.5384 0.0342 0.084 Uiso 1 1 calc R
C34 C 1.3550(3) 0.4930(3) -0.0517(3) 0.0697(15) Uani 1 1 d .
H34 H 1.3895 0.4456 -0.0565 0.084 Uiso 1 1 calc R
C35 C 1.2761(3) 0.5068(3) -0.0996(3) 0.0660(13) Uani 1 1 d .
H35 H 1.2572 0.4694 -0.1376 0.079 Uiso 1 1 calc R
C36 C 1.2250(3) 0.5764(3) -0.0913(3) 0.0548(11) Uani 1 1 d .
H36 H 1.1712 0.5863 -0.1238 0.066 Uiso 1 1 calc R
B1 B 0.9957(3) 0.7023(2) -0.5892(2) 0.0352(8) Uani 1 1 d .
H1 H 0.914(3) 0.698(2) -0.579(2) 0.042 Uiso 1 1 d .
C41 C 1.0184(2) 0.7923(2) -0.6188(2) 0.0348(7) Uani 1 1 d .
C42 C 0.9519(3) 0.8307(2) -0.6676(2) 0.0399(8) Uani 1 1 d .
F42 F 0.86677(15) 0.79628(13) -0.68420(13) 0.0488(5) Uani 1 1 d .
C43 C 0.9672(3) 0.9025(3) -0.7024(2) 0.0520(10) Uani 1 1 d .
F43 F 0.8996(2) 0.93632(16) -0.74863(16) 0.0728(8) Uani 1 1 d .
C44 C 1.0524(4) 0.9406(3) -0.6898(3) 0.0602(12) Uani 1 1 d .
F44 F 1.0691(2) 1.01143(18) -0.7225(2) 0.0945(11) Uani 1 1 d .
C45 C 1.1213(3) 0.9057(3) -0.6425(3) 0.0545(11) Uani 1 1 d .
F45 F 1.20674(19) 0.94054(17) -0.63111(19) 0.0786(9) Uani 1 1 d .
C46 C 1.1029(3) 0.8337(2) -0.6086(2) 0.0433(9) Uani 1 1 d .
F46 F 1.17378(15) 0.80417(14) -0.56137(15) 0.0540(6) Uani 1 1 d .
C51 C 1.0240(2) 0.6446(2) -0.6613(2) 0.0350(7) Uani 1 1 d .
C52 C 0.9583(3) 0.6095(2) -0.7122(2) 0.0423(9) Uani 1 1 d .
F52 F 0.86404(15) 0.62178(14) -0.70523(15) 0.0557(6) Uani 1 1 d .
C53 C 0.9838(3) 0.5605(2) -0.7728(2) 0.0508(10) Uani 1 1 d .
F53 F 0.9170(2) 0.52898(17) -0.82089(17) 0.0782(9) Uani 1 1 d .
C54 C 1.0777(3) 0.5453(3) -0.7843(2) 0.0536(11) Uani 1 1 d .
F54 F 1.1027(2) 0.49741(18) -0.84255(16) 0.0814(9) Uani 1 1 d .
C55 C 1.1459(3) 0.5802(3) -0.7368(2) 0.0496(10) Uani 1 1 d .
F55 F 1.23862(18) 0.56659(19) -0.74844(16) 0.0730(8) Uani 1 1 d .
C56 C 1.1174(3) 0.6286(2) -0.6781(2) 0.0410(8) Uani 1 1 d .
F56 F 1.18801(14) 0.66154(15) -0.63327(13) 0.0517(6) Uani 1 1 d .
C61 C 1.0475(2) 0.6758(2) -0.5058(2) 0.0357(8) Uani 1 1 d .
C62 C 1.0558(3) 0.7272(2) -0.4433(2) 0.0449(9) Uani 1 1 d .
F62 F 1.02589(18) 0.80329(15) -0.45012(14) 0.0577(6) Uani 1 1 d .
C63 C 1.0940(3) 0.7060(3) -0.3708(2) 0.0596(12) Uani 1 1 d .
F63 F 1.1016(2) 0.7607(2) -0.31345(15) 0.0915(10) Uani 1 1 d .
C64 C 1.1247(3) 0.6301(3) -0.3580(3) 0.0640(13) Uani 1 1 d .
F64 F 1.1623(3) 0.6090(2) -0.28753(16) 0.1034(12) Uani 1 1 d .
C65 C 1.1173(3) 0.5768(3) -0.4170(3) 0.0560(11) Uani 1 1 d .
F65 F 1.1479(2) 0.50179(18) -0.40653(17) 0.0806(9) Uani 1 1 d .
C66 C 1.0793(3) 0.5997(2) -0.4884(2) 0.0419(8) Uani 1 1 d .
F66 F 1.07397(18) 0.54185(13) -0.54261(14) 0.0550(6) Uani 1 1 d .

loop_
_atom_site_aniso_label
_atom_site_aniso_U_11
_atom_site_aniso_U_22
_atom_site_aniso_U_33
_atom_site_aniso_U_23
_atom_site_aniso_U_13
_atom_site_aniso_U_12
Fe 0.0405(3) 0.0479(3) 0.0377(3) -0.0061(2) 0.0094(2) -0.0078(2)
C1 0.044(2) 0.049(2) 0.049(2) -0.0179(19) 0.0095(18) -0.0018(18)
C2 0.045(2) 0.062(3) 0.061(3) -0.015(2) 0.022(2) -0.003(2)
C3 0.070(3) 0.077(3) 0.060(3) -0.015(3) 0.038(2) -0.012(3)
C4 0.089(4) 0.074(3) 0.038(2) -0.014(2) 0.014(2) -0.001(3)
C5 0.065(3) 0.057(3) 0.042(2) -0.019(2) 0.003(2) -0.007(2)
C6 0.0351(19) 0.044(2) 0.057(2) -0.0093(19) 0.0036(17) -0.0009(16)
C7 0.046(2) 0.047(2) 0.087(3) -0.014(2) 0.004(2) 0.0073(19)
C8 0.0328(18) 0.050(2) 0.047(2) 0.0015(18) -0.0031(16) 0.0080(16)
C9 0.0304(17) 0.046(2) 0.0326(17) -0.0017(15) 0.0028(14) 0.0018(15)
C10 0.0307(16) 0.0409(19) 0.0339(17) -0.0061(15) 0.0022(13) 0.0003(15)
C11 0.0351(19) 0.051(2) 0.051(2) -0.0150(19) 0.0032(17) -0.0055(17)
C12 0.045(2) 0.047(2) 0.062(3) -0.010(2) 0.0128(19) -0.0163(18)
C13 0.052(2) 0.040(2) 0.047(2) 0.0054(17) 0.0067(18) -0.0057(17)
C14 0.0338(18) 0.041(2) 0.0361(18) 0.0007(16) 0.0018(14) -0.0013(15)
N15 0.0286(14) 0.0427(17) 0.0388(16) 0.0086(13) 0.0021(12) 0.0029(12)
C16 0.045(2) 0.046(2) 0.051(2) 0.0148(19) 0.0057(18) 0.0019(17)
C17 0.0282(16) 0.047(2) 0.0334(17) 0.0071(16) 0.0043(13) 0.0033(15)
P1 0.0313(4) 0.0393(5) 0.0370(5) 0.0052(4) -0.0018(4) 0.0001(4)
C21 0.0389(19) 0.044(2) 0.0383(19) 0.0049(16) -0.0019(15) -0.0012(16)
C22 0.101(4) 0.074(3) 0.047(2) 0.012(2) -0.013(3) -0.043(3)
C23 0.128(5) 0.100(4) 0.036(2) 0.009(3) -0.008(3) -0.051(4)
C24 0.091(4) 0.078(4) 0.050(3) -0.005(3) -0.011(3) -0.023(3)
C25 0.070(3) 0.054(3) 0.058(3) -0.012(2) 0.005(2) -0.017(2)
C26 0.055(2) 0.048(2) 0.048(2) -0.0028(19) 0.0109(19) -0.0060(19)
C31 0.0285(17) 0.0388(19) 0.050(2) 0.0067(17) 0.0005(15) -0.0007(14)
C32 0.039(2) 0.053(2) 0.071(3) 0.010(2) -0.013(2) -0.0002(19)
C33 0.044(2) 0.064(3) 0.100(4) 0.016(3) -0.016(3) 0.013(2)
C34 0.044(2) 0.046(3) 0.119(4) 0.014(3) 0.000(3) 0.010(2)
C35 0.048(2) 0.049(3) 0.100(4) -0.019(3) -0.005(3) 0.004(2)
C36 0.040(2) 0.052(2) 0.071(3) -0.003(2) -0.008(2) 0.0054(19)
B1 0.0314(19) 0.038(2) 0.037(2) 0.0048(17) 0.0016(16) 0.0003(16)
C41 0.0329(17) 0.0367(18) 0.0353(17) 0.0031(14) 0.0092(14) 0.0038(14)
C42 0.0397(19) 0.045(2) 0.0353(18) 0.0051(16) 0.0047(15) 0.0011(16)
F42 0.0435(12) 0.0525(13) 0.0498(13) 0.0086(11) -0.0051(10) 0.0044(10)
C43 0.058(3) 0.052(2) 0.046(2) 0.0158(19) 0.0038(19) 0.010(2)
F43 0.0804(19) 0.0646(17) 0.0723(18) 0.0332(14) -0.0109(15) 0.0132(14)
C44 0.069(3) 0.046(2) 0.066(3) 0.023(2) 0.012(2) 0.001(2)
F44 0.098(2) 0.0665(19) 0.119(3) 0.0578(19) 0.009(2) -0.0110(17)
C45 0.045(2) 0.052(3) 0.067(3) 0.009(2) 0.010(2) -0.0090(19)
F45 0.0579(16) 0.0636(17) 0.115(2) 0.0223(17) 0.0099(16) -0.0202(13)
C46 0.0367(19) 0.041(2) 0.052(2) 0.0061(18) 0.0052(17) 0.0027(16)
F46 0.0361(12) 0.0502(13) 0.0753(16) 0.0116(12) -0.0039(11) -0.0015(10)
C51 0.0366(18) 0.0336(18) 0.0346(18) 0.0065(14) -0.0028(14) -0.0019(14)
C52 0.039(2) 0.042(2) 0.046(2) 0.0048(17) -0.0043(16) -0.0017(16)
F52 0.0391(12) 0.0574(15) 0.0699(16) -0.0004(12) -0.0112(11) -0.0050(11)
C53 0.062(3) 0.043(2) 0.046(2) -0.0043(18) -0.015(2) -0.0035(19)
F53 0.082(2) 0.0725(19) 0.0777(19) -0.0274(15) -0.0302(16) -0.0042(15)
C54 0.072(3) 0.048(2) 0.041(2) -0.0058(19) 0.001(2) 0.014(2)
F54 0.102(2) 0.082(2) 0.0593(16) -0.0296(15) -0.0092(16) 0.0305(17)
C55 0.048(2) 0.056(2) 0.045(2) 0.0013(19) 0.0027(18) 0.0121(19)
F55 0.0538(15) 0.100(2) 0.0662(16) -0.0201(16) 0.0108(13) 0.0242(15)
C56 0.0387(19) 0.049(2) 0.0356(19) 0.0005(17) -0.0012(15) 0.0018(17)
F56 0.0321(11) 0.0707(16) 0.0522(13) -0.0111(12) 0.0006(10) 0.0020(11)
C61 0.0311(17) 0.0405(19) 0.0359(18) 0.0046(15) 0.0063(14) 0.0004(14)
C62 0.042(2) 0.052(2) 0.041(2) 0.0000(18) 0.0073(16) 0.0025(18)
F62 0.0657(16) 0.0548(15) 0.0529(14) -0.0138(12) 0.0038(12) 0.0123(12)
C63 0.060(3) 0.086(4) 0.033(2) -0.005(2) 0.0010(19) -0.005(2)
F63 0.109(3) 0.121(3) 0.0435(15) -0.0221(17) -0.0067(15) 0.003(2)
C64 0.060(3) 0.094(4) 0.038(2) 0.023(2) -0.004(2) 0.001(3)
F64 0.112(3) 0.152(3) 0.0450(16) 0.0349(19) -0.0181(16) 0.011(2)
C65 0.050(2) 0.062(3) 0.056(3) 0.028(2) 0.003(2) 0.008(2)
F65 0.087(2) 0.0732(19) 0.082(2) 0.0410(16) -0.0011(16) 0.0179(16)
C66 0.039(2) 0.044(2) 0.043(2) 0.0088(17) 0.0080(16) 0.0001(16)
F66 0.0728(16) 0.0338(12) 0.0586(15) 0.0071(11) 0.0063(12) 0.0043(11)

loop_
_atom_type_symbol
_atom_type_description
_atom_type_scat_dispersion_real
_atom_type_scat_dispersion_imag
_atom_type_scat_source
C C 0.0033 0.0016 'International Tables Vol C Tables 4.2.6.8 and 6.1.1.4'
H H 0.0000 0.0000 'International Tables Vol C Tables 4.2.6.8 and 6.1.1.4'
B B 0.0013 0.0007 'International Tables Vol C Tables 4.2.6.8 and 6.1.1.4'
N N 0.0061 0.0033 'International Tables Vol C Tables 4.2.6.8 and 6.1.1.4'
F F 0.0171 0.0103 'International Tables Vol C Tables 4.2.6.8 and 6.1.1.4'
P P 0.1023 0.0942 'International Tables Vol C Tables 4.2.6.8 and 6.1.1.4'
Fe Fe 0.3463 0.8444 'International Tables Vol C Tables 4.2.6.8 and 6.1.1.4'

loop_
_geom_angle_atom_site_label_1
_geom_angle_atom_site_label_2
_geom_angle_atom_site_label_3
_geom_angle
C10 Fe C14 42.20(14)
C10 Fe C2 116.83(17)
C14 Fe C2 157.14(17)
C10 Fe C1 97.93(16)
C14 Fe C1 121.76(15)
C2 Fe C1 41.26(16)
C10 Fe C5 115.51(16)
C14 Fe C5 109.01(17)
C2 Fe C5 68.54(18)
C1 Fe C5 41.03(17)
C10 Fe C11 41.44(14)
C14 Fe C11 69.16(15)
C2 Fe C11 100.68(18)
C1 Fe C11 111.54(17)
C5 Fe C11 148.60(18)
C10 Fe C3 156.38(19)
C14 Fe C3 161.32(19)
C2 Fe C3 40.67(19)
C1 Fe C3 68.91(19)
C5 Fe C3 67.91(19)
C11 Fe C3 123.60(19)
C10 Fe C4 154.30(18)
C14 Fe C4 125.46(19)
C2 Fe C4 68.4(2)
C1 Fe C4 69.02(19)
C5 Fe C4 40.52(18)
C11 Fe C4 163.50(19)
C3 Fe C4 40.2(2)
C10 Fe C12 69.36(16)
C14 Fe C12 68.41(15)
C2 Fe C12 117.66(17)
C1 Fe C12 148.51(17)
C5 Fe C12 170.29(19)
C11 Fe C12 40.32(17)
C3 Fe C12 111.32(19)
C4 Fe C12 132.73(19)
C10 Fe C13 70.45(15)
C14 Fe C13 41.30(14)
C2 Fe C13 155.35(17)
C1 Fe C13 162.82(16)
C5 Fe C13 131.86(18)
C11 Fe C13 68.52(16)
C3 Fe C13 126.30(19)
C4 Fe C13 116.14(19)
C12 Fe C13 40.17(16)
C5 C1 C2 106.5(4)
C5 C1 C6 126.6(4)
C2 C1 C6 126.8(4)
C5 C1 Fe 69.5(2)
C2 C1 Fe 69.3(2)
C6 C1 Fe 123.0(3)
C3 C2 C1 108.1(4)
C3 C2 Fe 70.2(3)
C1 C2 Fe 69.4(2)
C3 C2 H2 125.9
C1 C2 H2 125.9
Fe C2 H2 126.1
C4 C3 C2 108.6(4)
C4 C3 Fe 69.9(2)
C2 C3 Fe 69.2(2)
C4 C3 H3 125.7
C2 C3 H3 125.7
Fe C3 H3 126.8
C3 C4 C5 107.8(4)
C3 C4 Fe 69.9(3)
C5 C4 Fe 69.3(2)
C3 C4 H4 126.1
C5 C4 H4 126.1
Fe C4 H4 126.3
C4 C5 C1 109.0(4)
C4 C5 Fe 70.2(3)
C1 C5 Fe 69.4(2)
C4 C5 H5 125.5
C1 C5 H5 125.5
Fe C5 H5 126.5
C1 C6 C7 110.8(3)
C1 C6 C8 114.1(3)
C7 C6 C8 109.1(3)
C1 C6 H6 107.5
C7 C6 H6 107.5
C8 C6 H6 107.5
C6 C7 H7A 109.5
C6 C7 H7B 109.5
H7A C7 H7B 109.5
C6 C7 H7C 109.5
H7A C7 H7C 109.5
H7B C7 H7C 109.5
C9 C8 C6 116.0(3)
C9 C8 H8A 108.3
C6 C8 H8A 108.3
C9 C8 H8B 108.3
C6 C8 H8B 108.3
H8A C8 H8B 107.4
N15 C9 C10 111.5(3)
N15 C9 C8 111.1(3)
C10 C9 C8 110.8(3)
N15 C9 H9 107.8
C10 C9 H9 107.8
C8 C9 H9 107.8
C11 C10 C14 106.2(3)
C11 C10 C9 127.6(3)
C14 C10 C9 126.1(3)
C11 C10 Fe 70.6(2)
C14 C10 Fe 69.5(2)
C9 C10 Fe 122.0(2)
C12 C11 C10 108.9(3)
C12 C11 Fe 70.7(2)
C10 C11 Fe 68.0(2)
C12 C11 H11 125.6
C10 C11 H11 125.6
Fe C11 H11 127.3
C13 C12 C11 109.3(3)
C13 C12 Fe 69.9(2)
C11 C12 Fe 69.0(2)
C13 C12 H12 125.3
C11 C12 H12 125.3
Fe C12 H12 127.4
C12 C13 C14 106.9(3)
C12 C13 Fe 69.9(2)
C14 C13 Fe 67.8(2)
C12 C13 H13 126.5
C14 C13 H13 126.5
Fe C13 H13 127.2
C13 C14 C10 108.6(3)
C13 C14 P1 130.7(3)
C10 C14 P1 120.0(3)
C13 C14 Fe 70.9(2)
C10 C14 Fe 68.35(19)
P1 C14 Fe 133.9(2)
C17 N15 C16 109.5(3)
C17 N15 C9 112.0(3)
C16 N15 C9 112.0(3)
N15 C16 H16A 109.5
N15 C16 H16B 109.5
H16A C16 H16B 109.5
N15 C16 H16C 109.5
H16A C16 H16C 109.5
H16B C16 H16C 109.5
N15 C17 P1 107.8(2)
N15 C17 H17A 110.2
P1 C17 H17A 110.2
N15 C17 H17B 110.2
P1 C17 H17B 110.2
H17A C17 H17B 108.5
C14 P1 C31 107.76(17)
C14 P1 C21 115.54(17)
C31 P1 C21 108.99(17)
C14 P1 C17 100.16(16)
C31 P1 C17 111.64(17)
C21 P1 C17 112.49(18)
C22 C21 C26 118.4(4)
C22 C21 P1 119.1(3)
C26 C21 P1 122.5(3)
C21 C22 C23 120.9(4)
C21 C22 H22 119.5
C23 C22 H22 119.5
C24 C23 C22 119.6(5)
C24 C23 H23 120.2
C22 C23 H23 120.2
C23 C24 C25 120.6(5)
C23 C24 H24 119.7
C25 C24 H24 119.7
C24 C25 C26 119.9(4)
C24 C25 H25 120.0
C26 C25 H25 120.0
C21 C26 C25 120.6(4)
C21 C26 H26 119.7
C25 C26 H26 119.7
C32 C31 C36 119.4(4)
C32 C31 P1 121.8(3)
C36 C31 P1 118.8(3)
C33 C32 C31 119.5(4)
C33 C32 H32 120.2
C31 C32 H32 120.2
C34 C33 C32 121.3(4)
C34 C33 H33 119.4
C32 C33 H33 119.4
C33 C34 C35 120.2(4)
C33 C34 H34 119.9
C35 C34 H34 119.9
C34 C35 C36 119.3(5)
C34 C35 H35 120.3
C36 C35 H35 120.3
C35 C36 C31 120.2(4)
C35 C36 H36 119.9
C31 C36 H36 119.9
C51 B1 C41 105.1(3)
C51 B1 C61 112.7(3)
C41 B1 C61 116.0(3)
C51 B1 H1 109.6(18)
C41 B1 H1 108.2(18)
C61 B1 H1 105.2(18)
C46 C41 C42 113.4(3)
C46 C41 B1 127.2(3)
C42 C41 B1 119.0(3)
F42 C42 C43 116.0(3)
F42 C42 C41 119.9(3)
C43 C42 C41 124.1(4)
F43 C43 C44 119.4(4)
F43 C43 C42 120.9(4)
C44 C43 C42 119.6(4)
F44 C44 C43 121.0(4)
F44 C44 C45 119.9(4)
C43 C44 C45 119.1(4)
F45 C45 C44 120.4(4)
F45 C45 C46 120.2(4)
C44 C45 C46 119.4(4)
F46 C46 C45 115.8(3)
F46 C46 C41 120.0(3)
C45 C46 C41 124.3(4)
C56 C51 C52 113.7(3)
C56 C51 B1 122.2(3)
C52 C51 B1 124.0(3)
F52 C52 C51 120.9(3)
F52 C52 C53 115.9(3)
C51 C52 C53 123.2(4)
F53 C53 C54 119.7(4)
F53 C53 C52 120.5(4)
C54 C53 C52 119.8(4)
F54 C54 C53 120.0(4)
F54 C54 C55 120.5(4)
C53 C54 C55 119.5(4)
F55 C55 C56 121.4(4)
F55 C55 C54 120.0(4)
C56 C55 C54 118.6(4)
F56 C56 C55 116.0(3)
F56 C56 C51 118.9(3)
C55 C56 C51 125.1(4)
C62 C61 C66 113.2(3)
C62 C61 B1 122.0(3)
C66 C61 B1 124.6(3)
F62 C62 C61 120.6(3)
F62 C62 C63 115.5(4)
C61 C62 C63 123.9(4)
F63 C63 C64 120.4(4)
F63 C63 C62 119.9(5)
C64 C63 C62 119.7(4)
F64 C64 C65 120.9(5)
F64 C64 C63 120.1(5)
C65 C64 C63 119.0(4)
F65 C65 C64 120.4(4)
F65 C65 C66 119.8(4)
C64 C65 C66 119.9(4)
F66 C66 C65 115.0(4)
F66 C66 C61 120.7(3)
C65 C66 C61 124.3(4)

loop_
_geom_bond_atom_site_label_1
_geom_bond_atom_site_label_2
_geom_bond_distance
Fe C10 2.001(3)
Fe C14 2.016(4)
Fe C2 2.030(4)
Fe C1 2.031(4)
Fe C5 2.033(4)
Fe C11 2.035(4)
Fe C3 2.043(4)
Fe C4 2.044(4)
Fe C12 2.057(4)
Fe C13 2.057(4)
C1 C5 1.424(6)
C1 C2 1.431(6)
C1 C6 1.504(6)
C2 C3 1.415(7)
C2 H2 0.9400
C3 C4 1.406(7)
C3 H3 0.9400
C4 C5 1.412(6)
C4 H4 0.9400
C5 H5 0.9400
C6 C7 1.539(5)
C6 C8 1.546(5)
C6 H6 0.9900
C7 H7A 0.9700
C7 H7B 0.9700
C7 H7C 0.9700
C8 C9 1.540(5)
C8 H8A 0.9800
C8 H8B 0.9800
C9 N15 1.482(4)
C9 C10 1.499(5)
C9 H9 0.9900
C10 C11 1.428(5)
C10 C14 1.446(5)
C11 C12 1.411(6)
C11 H11 0.9400
C12 C13 1.413(6)
C12 H12 0.9400
C13 C14 1.437(5)
C13 H13 0.9400
C14 P1 1.757(4)
N15 C17 1.465(4)
N15 C16 1.467(5)
C16 H16A 0.9700
C16 H16B 0.9700
C16 H16C 0.9700
C17 P1 1.806(3)
C17 H17A 0.9800
C17 H17B 0.9800
P1 C31 1.784(4)
P1 C21 1.788(4)
C21 C22 1.375(6)
C21 C26 1.379(5)
C22 C23 1.385(6)
C22 H22 0.9400
C23 C24 1.361(7)
C23 H23 0.9400
C24 C25 1.362(6)
C24 H24 0.9400
C25 C26 1.382(6)
C25 H25 0.9400
C26 H26 0.9400
C31 C32 1.384(5)
C31 C36 1.392(6)
C32 C33 1.369(6)
C32 H32 0.9400
C33 C34 1.366(7)
C33 H33 0.9400
C34 C35 1.377(6)
C34 H34 0.9400
C35 C36 1.385(6)
C35 H35 0.9400
C36 H36 0.9400
B1 C51 1.636(5)
B1 C41 1.636(5)
B1 C61 1.648(5)
B1 H1 1.16(4)
C41 C46 1.383(5)
C41 C42 1.393(5)
C42 F42 1.351(4)
C42 C43 1.371(5)
C43 F43 1.344(5)
C43 C44 1.368(6)
C44 F44 1.344(5)
C44 C45 1.374(6)
C45 F45 1.345(5)
C45 C46 1.374(5)
C46 F46 1.357(4)
C51 C56 1.379(5)
C51 C52 1.384(5)
C52 F52 1.349(4)
C52 C53 1.386(6)
C53 F53 1.339(4)
C53 C54 1.364(6)
C54 F54 1.342(5)
C54 C55 1.371(6)
C55 F55 1.343(5)
C55 C56 1.368(5)
C56 F56 1.354(4)
C61 C62 1.383(5)
C61 C66 1.387(5)
C62 F62 1.354(5)
C62 C63 1.387(6)
C63 F63 1.352(5)
C63 C64 1.366(7)
C64 F64 1.352(5)
C64 C65 1.358(7)
C65 F65 1.346(5)
C65 C66 1.377(5)
C66 F66 1.349(4)

loop_
_geom_torsion_atom_site_label_1
_geom_torsion_atom_site_label_2
_geom_torsion_atom_site_label_3
_geom_torsion_atom_site_label_4
_geom_torsion
C10 Fe C1 C5 -120.1(3)
C14 Fe C1 C5 -82.7(3)
C2 Fe C1 C5 117.7(4)
C11 Fe C1 C5 -160.8(2)
C3 Fe C1 C5 80.2(3)
C4 Fe C1 C5 36.9(3)
C12 Fe C1 C5 176.8(3)
C13 Fe C1 C5 -74.0(6)
C10 Fe C1 C2 122.2(3)
C14 Fe C1 C2 159.6(2)
C5 Fe C1 C2 -117.7(4)
C11 Fe C1 C2 81.5(3)
C3 Fe C1 C2 -37.5(3)
C4 Fe C1 C2 -80.8(3)
C12 Fe C1 C2 59.1(4)
C13 Fe C1 C2 168.3(5)
C10 Fe C1 C6 1.0(3)
C14 Fe C1 C6 38.5(4)
C2 Fe C1 C6 -121.2(4)
C5 Fe C1 C6 121.1(4)
C11 Fe C1 C6 -39.7(4)
C3 Fe C1 C6 -158.7(4)
C4 Fe C1 C6 158.0(4)
C12 Fe C1 C6 -62.0(5)
C13 Fe C1 C6 47.1(7)
C5 C1 C2 C3 -0.2(5)
C6 C1 C2 C3 176.1(4)
Fe C1 C2 C3 59.7(3)
C5 C1 C2 Fe -59.9(3)
C6 C1 C2 Fe 116.4(4)
C10 Fe C2 C3 170.7(3)
C14 Fe C2 C3 -168.9(4)
C1 Fe C2 C3 -119.3(4)
C5 Fe C2 C3 -80.6(3)
C11 Fe C2 C3 130.1(3)
C4 Fe C2 C3 -36.9(3)
C12 Fe C2 C3 91.1(3)
C13 Fe C2 C3 69.0(5)
C10 Fe C2 C1 -70.0(3)
C14 Fe C2 C1 -49.6(5)
C5 Fe C2 C1 38.6(2)
C11 Fe C2 C1 -110.6(3)
C3 Fe C2 C1 119.3(4)
C4 Fe C2 C1 82.4(3)
C12 Fe C2 C1 -149.6(2)
C13 Fe C2 C1 -171.7(4)
C1 C2 C3 C4 -0.3(5)
Fe C2 C3 C4 59.0(3)
C1 C2 C3 Fe -59.2(3)
C10 Fe C3 C4 -141.2(4)
C14 Fe C3 C4 46.3(7)
C2 Fe C3 C4 -120.1(4)
C1 Fe C3 C4 -82.1(3)
C5 Fe C3 C4 -37.8(3)
C11 Fe C3 C4 175.5(3)
C12 Fe C3 C4 131.8(3)
C13 Fe C3 C4 88.8(3)
C10 Fe C3 C2 -21.1(6)
C14 Fe C3 C2 166.4(5)
C1 Fe C3 C2 38.1(3)
C5 Fe C3 C2 82.3(3)
C11 Fe C3 C2 -64.4(3)
C4 Fe C3 C2 120.1(4)
C12 Fe C3 C2 -108.1(3)
C13 Fe C3 C2 -151.1(3)
C2 C3 C4 C5 0.6(5)
Fe C3 C4 C5 59.2(3)
C2 C3 C4 Fe -58.5(3)
C10 Fe C4 C3 144.6(4)
C14 Fe C4 C3 -163.5(3)
C2 Fe C4 C3 37.3(3)
C1 Fe C4 C3 81.7(3)
C5 Fe C4 C3 119.1(5)
C11 Fe C4 C3 -13.4(9)
C12 Fe C4 C3 -71.0(4)
C13 Fe C4 C3 -116.2(3)
C10 Fe C4 C5 25.5(6)
C14 Fe C4 C5 77.4(3)
C2 Fe C4 C5 -81.8(3)
C1 Fe C4 C5 -37.4(3)
C11 Fe C4 C5 -132.5(6)
C3 Fe C4 C5 -119.1(5)
C12 Fe C4 C5 169.9(3)
C13 Fe C4 C5 124.7(3)
C3 C4 C5 C1 -0.8(5)
Fe C4 C5 C1 58.7(3)
C3 C4 C5 Fe -59.5(3)
C2 C1 C5 C4 0.6(5)
C6 C1 C5 C4 -175.7(4)
Fe C1 C5 C4 -59.2(3)
C2 C1 C5 Fe 59.8(3)
C6 C1 C5 Fe -116.6(4)
C10 Fe C5 C4 -168.0(3)
C14 Fe C5 C4 -122.8(3)
C2 Fe C5 C4 81.5(3)
C1 Fe C5 C4 120.3(4)
C11 Fe C5 C4 156.3(3)
C3 Fe C5 C4 37.5(3)
C12 Fe C5 C4 -49.9(11)
C13 Fe C5 C4 -82.1(4)
C10 Fe C5 C1 71.6(3)
C14 Fe C5 C1 116.9(2)
C2 Fe C5 C1 -38.9(2)
C11 Fe C5 C1 36.0(4)
C3 Fe C5 C1 -82.8(3)
C4 Fe C5 C1 -120.3(4)
C12 Fe C5 C1 -170.2(9)
C13 Fe C5 C1 157.6(2)
C5 C1 C6 C7 -125.9(4)
C2 C1 C6 C7 58.5(5)
Fe C1 C6 C7 146.2(3)
C5 C1 C6 C8 110.5(4)
C2 C1 C6 C8 -65.1(5)
Fe C1 C6 C8 22.6(5)
C1 C6 C8 C9 -62.3(4)
C7 C6 C8 C9 173.1(3)
C6 C8 C9 N15 -51.8(4)
C6 C8 C9 C10 72.7(4)
N15 C9 C10 C11 171.6(3)
C8 C9 C10 C11 47.3(5)
N15 C9 C10 C14 -4.4(5)
C8 C9 C10 C14 -128.7(4)
N15 C9 C10 Fe 82.4(3)
C8 C9 C10 Fe -41.9(4)
C14 Fe C10 C11 116.7(3)
C2 Fe C10 C11 -75.0(3)
C1 Fe C10 C11 -113.7(2)
C5 Fe C10 C11 -152.7(2)
C3 Fe C10 C11 -59.7(5)
C4 Fe C10 C11 -170.8(4)
C12 Fe C10 C11 36.5(2)
C13 Fe C10 C11 79.3(2)
C2 Fe C10 C14 168.3(2)
C1 Fe C10 C14 129.6(2)
C5 Fe C10 C14 90.6(2)
C11 Fe C10 C14 -116.7(3)
C3 Fe C10 C14 -176.4(4)
C4 Fe C10 C14 72.6(5)
C12 Fe C10 C14 -80.2(2)
C13 Fe C10 C14 -37.3(2)
C14 Fe C10 C9 -120.5(4)
C2 Fe C10 C9 47.9(3)
C1 Fe C10 C9 9.1(3)
C5 Fe C10 C9 -29.9(3)
C11 Fe C10 C9 122.8(4)
C3 Fe C10 C9 63.1(6)
C4 Fe C10 C9 -47.9(5)
C12 Fe C10 C9 159.3(3)
C13 Fe C10 C9 -157.8(3)
C14 C10 C11 C12 1.7(4)
C9 C10 C11 C12 -174.9(3)
Fe C10 C11 C12 -59.0(3)
C14 C10 C11 Fe 60.6(2)
C9 C10 C11 Fe -116.0(4)
C10 Fe C11 C12 120.8(3)
C14 Fe C11 C12 80.8(2)
C2 Fe C11 C12 -120.5(2)
C1 Fe C11 C12 -162.1(2)
C5 Fe C11 C12 173.4(3)
C3 Fe C11 C12 -83.8(3)
C4 Fe C11 C12 -73.4(7)
C13 Fe C11 C12 36.4(2)
C14 Fe C11 C10 -40.0(2)
C2 Fe C11 C10 118.7(2)
C1 Fe C11 C10 77.1(2)
C5 Fe C11 C10 52.6(4)
C3 Fe C11 C10 155.5(3)
C4 Fe C11 C10 165.8(6)
C12 Fe C11 C10 -120.8(3)
C13 Fe C11 C10 -84.4(2)
C10 C11 C12 C13 -1.0(5)
Fe C11 C12 C13 -58.3(3)
C10 C11 C12 Fe 57.3(3)
C10 Fe C12 C13 83.8(2)
C14 Fe C12 C13 38.4(2)
C2 Fe C12 C13 -165.9(2)
C1 Fe C12 C13 154.4(3)
C5 Fe C12 C13 -38.0(11)
C11 Fe C12 C13 121.2(3)
C3 Fe C12 C13 -121.5(3)
C4 Fe C12 C13 -80.5(3)
C10 Fe C12 C11 -37.4(2)
C14 Fe C12 C11 -82.8(2)
C2 Fe C12 C11 72.9(3)
C1 Fe C12 C11 33.2(4)
C5 Fe C12 C11 -159.2(10)
C3 Fe C12 C11 117.3(3)
C4 Fe C12 C11 158.2(3)
C13 Fe C12 C11 -121.2(3)
C11 C12 C13 C14 -0.1(5)
Fe C12 C13 C14 -57.9(3)
C11 C12 C13 Fe 57.8(3)
C10 Fe C13 C12 -80.8(2)
C14 Fe C13 C12 -118.9(3)
C2 Fe C13 C12 31.2(5)
C1 Fe C13 C12 -130.1(5)
C5 Fe C13 C12 172.0(3)
C11 Fe C13 C12 -36.5(2)
C3 Fe C13 C12 80.2(3)
C4 Fe C13 C12 126.2(3)
C10 Fe C13 C14 38.1(2)
C2 Fe C13 C14 150.1(4)
C1 Fe C13 C14 -11.1(7)
C5 Fe C13 C14 -69.1(3)
C11 Fe C13 C14 82.5(2)
C3 Fe C13 C14 -160.9(2)
C4 Fe C13 C14 -114.9(3)
C12 Fe C13 C14 118.9(3)
C12 C13 C14 C10 1.1(4)
Fe C13 C14 C10 -58.1(2)
C12 C13 C14 P1 -168.7(3)
Fe C13 C14 P1 132.1(3)
C12 C13 C14 Fe 59.2(3)
C11 C10 C14 C13 -1.7(4)
C9 C10 C14 C13 174.9(3)
Fe C10 C14 C13 59.6(3)
C11 C10 C14 P1 169.4(3)
C9 C10 C14 P1 -14.0(5)
Fe C10 C14 P1 -129.3(3)
C11 C10 C14 Fe -61.4(2)
C9 C10 C14 Fe 115.3(3)
C10 Fe C14 C13 -120.0(3)
C2 Fe C14 C13 -147.7(4)
C1 Fe C14 C13 176.2(2)
C5 Fe C14 C13 132.6(2)
C11 Fe C14 C13 -80.8(2)
C3 Fe C14 C13 55.5(6)
C4 Fe C14 C13 90.5(3)
C12 Fe C14 C13 -37.4(2)
C2 Fe C14 C10 -27.6(5)
C1 Fe C14 C10 -63.8(3)
C5 Fe C14 C10 -107.3(2)
C11 Fe C14 C10 39.3(2)
C3 Fe C14 C10 175.5(5)
C4 Fe C14 C10 -149.5(2)
C12 Fe C14 C10 82.6(2)
C13 Fe C14 C10 120.0(3)
C10 Fe C14 P1 111.3(4)
C2 Fe C14 P1 83.7(5)
C1 Fe C14 P1 47.5(3)
C5 Fe C14 P1 4.0(3)
C11 Fe C14 P1 150.6(3)
C3 Fe C14 P1 -73.1(7)
C4 Fe C14 P1 -38.1(4)
C12 Fe C14 P1 -166.0(3)
C13 Fe C14 P1 -128.6(4)
C10 C9 N15 C17 52.8(4)
C8 C9 N15 C17 176.9(3)
C10 C9 N15 C16 176.4(3)
C8 C9 N15 C16 -59.5(4)
C16 N15 C17 P1 156.9(3)
C9 N15 C17 P1 -78.1(3)
C13 C14 P1 C31 43.2(4)
C10 C14 P1 C31 -125.7(3)
Fe C14 P1 C31 146.4(3)
C13 C14 P1 C21 -79.0(4)
C10 C14 P1 C21 112.2(3)
Fe C14 P1 C21 24.3(3)
C13 C14 P1 C17 160.0(4)
C10 C14 P1 C17 -8.9(3)
Fe C14 P1 C17 -96.8(3)
N15 C17 P1 C14 50.4(3)
N15 C17 P1 C31 164.2(2)
N15 C17 P1 C21 -72.9(3)
C14 P1 C21 C22 46.0(4)
C31 P1 C21 C22 -75.4(4)
C17 P1 C21 C22 160.2(4)
C14 P1 C21 C26 -135.8(3)
C31 P1 C21 C26 102.7(4)
C17 P1 C21 C26 -21.7(4)
C26 C21 C22 C23 -0.8(8)
P1 C21 C22 C23 177.4(5)
C21 C22 C23 C24 0.3(10)
C22 C23 C24 C25 0.1(10)
C23 C24 C25 C26 -0.1(9)
C22 C21 C26 C25 0.8(7)
P1 C21 C26 C25 -177.4(3)
C24 C25 C26 C21 -0.4(7)
C14 P1 C31 C32 -133.2(3)
C21 P1 C31 C32 -7.1(4)
C17 P1 C31 C32 117.7(3)
C14 P1 C31 C36 46.2(4)
C21 P1 C31 C36 172.3(3)
C17 P1 C31 C36 -62.8(4)
C36 C31 C32 C33 -0.4(6)
P1 C31 C32 C33 179.0(4)
C31 C32 C33 C34 -0.7(8)
C32 C33 C34 C35 1.4(8)
C33 C34 C35 C36 -0.9(8)
C34 C35 C36 C31 -0.2(7)
C32 C31 C36 C35 0.9(7)
P1 C31 C36 C35 -178.6(4)
C51 B1 C41 C46 -90.7(4)
C61 B1 C41 C46 34.5(5)
C51 B1 C41 C42 81.1(4)
C61 B1 C41 C42 -153.7(3)
C46 C41 C42 F42 178.6(3)
B1 C41 C42 F42 5.7(5)
C46 C41 C42 C43 -0.1(6)
B1 C41 C42 C43 -173.0(4)
F42 C42 C43 F43 1.5(6)
C41 C42 C43 F43 -179.8(4)
F42 C42 C43 C44 -178.7(4)
C41 C42 C43 C44 0.0(7)
F43 C43 C44 F44 0.5(7)
C42 C43 C44 F44 -179.3(4)
F43 C43 C44 C45 -179.9(4)
C42 C43 C44 C45 0.2(7)
F44 C44 C45 F45 -2.6(7)
C43 C44 C45 F45 177.9(4)
F44 C44 C45 C46 179.1(4)
C43 C44 C45 C46 -0.4(7)
F45 C45 C46 F46 3.1(6)
C44 C45 C46 F46 -178.6(4)
F45 C45 C46 C41 -178.0(4)
C44 C45 C46 C41 0.4(7)
C42 C41 C46 F46 178.8(3)
B1 C41 C46 F46 -9.0(6)
C42 C41 C46 C45 -0.1(6)
B1 C41 C46 C45 172.1(4)
C41 B1 C51 C56 74.5(4)
C61 B1 C51 C56 -52.7(5)
C41 B1 C51 C52 -103.6(4)
C61 B1 C51 C52 129.3(4)
C56 C51 C52 F52 -177.7(3)
B1 C51 C52 F52 0.5(5)
C56 C51 C52 C53 2.2(5)
B1 C51 C52 C53 -179.7(4)
F52 C52 C53 F53 0.8(6)
C51 C52 C53 F53 -179.1(4)
F52 C52 C53 C54 179.6(4)
C51 C52 C53 C54 -0.3(6)
F53 C53 C54 F54 -1.7(6)
C52 C53 C54 F54 179.5(4)
F53 C53 C54 C55 177.4(4)
C52 C53 C54 C55 -1.4(7)
F54 C54 C55 F55 0.1(6)
C53 C54 C55 F55 -179.0(4)
F54 C54 C55 C56 -180.0(4)
C53 C54 C55 C56 0.9(6)
F55 C55 C56 F56 0.1(6)
C54 C55 C56 F56 -179.8(4)
F55 C55 C56 C51 -178.9(4)
C54 C55 C56 C51 1.2(6)
C52 C51 C56 F56 178.4(3)
B1 C51 C56 F56 0.2(5)
C52 C51 C56 C55 -2.7(6)
B1 C51 C56 C55 179.1(4)
C51 B1 C61 C62 161.3(3)
C41 B1 C61 C62 40.1(5)
C51 B1 C61 C66 -24.6(5)
C41 B1 C61 C66 -145.8(3)
C66 C61 C62 F62 -178.4(3)
B1 C61 C62 F62 -3.7(5)
C66 C61 C62 C63 1.5(6)
B1 C61 C62 C63 176.2(4)
F62 C62 C63 F63 -1.8(6)
C61 C62 C63 F63 178.3(4)
F62 C62 C63 C64 178.9(4)
C61 C62 C63 C64 -1.0(7)
F63 C63 C64 F64 0.5(7)
C62 C63 C64 F64 179.8(4)
F63 C63 C64 C65 -179.1(4)
C62 C63 C64 C65 0.1(7)
F64 C64 C65 F65 -0.4(7)
C63 C64 C65 F65 179.2(4)
F64 C64 C65 C66 -179.6(4)
C63 C64 C65 C66 0.0(7)
F65 C65 C66 F66 1.7(6)
C64 C65 C66 F66 -179.1(4)
F65 C65 C66 C61 -178.6(4)
C64 C65 C66 C61 0.6(7)
C62 C61 C66 F66 178.4(3)
B1 C61 C66 F66 3.9(5)
C62 C61 C66 C65 -1.3(5)
B1 C61 C66 C65 -175.9(4)
